data_7152223
loop_
_publ_author_name
'Liang, Yun'
'Geng, Weizhi'
'Wei, Junnian'
'Ouyang, Kunbing'
'Xi, Zhenfeng'

_publ_section_title
;
 Palladium-catalyzed silyl C(sp(3))-H bond activation.
;
_journal_issue 8
_journal_name_full 'Organic &amp; biomolecular chemistry'
_journal_page_first 1537
_journal_page_last 1542
_journal_paper_doi 10.1039/c2ob06941e
_journal_volume 10
_journal_year 2012
_chemical_formula_sum 'C24 H23 N Si'
_chemical_formula_weight 353.52
_chemical_name_systematic
;
?
;
_space_group_IT_number 2
_symmetry_cell_setting triclinic
_symmetry_space_group_name_Hall '-P 1'
_symmetry_space_group_name_H-M 'P -1'
_atom_sites_solution_hydrogens geom
_atom_sites_solution_primary direct
_atom_sites_solution_secondary difmap
_audit_creation_method SHELXL-97
_cell_angle_alpha 87.11(3)
_cell_angle_beta 82.02(3)
_cell_angle_gamma 88.24(3)
_cell_formula_units_Z 2
_cell_length_a 9.3619(19)
_cell_length_b 10.083(2)
_cell_length_c 10.655(2)
_cell_measurement_temperature 298(2)
_cell_measurement_theta_max 27.48
_cell_measurement_theta_min 2.72
_cell_volume 994.5(3)
_computing_cell_refinement Rapid-AUTO
_computing_data_collection 'Rapid-AUTO (Rigaku,2000)'
_computing_data_reduction 'CrystalStructure (Rigaku/MSC,2000)'
_computing_molecular_graphics 'Siemens SHELXTL V4.2,(Sheldrick,1990)'
_computing_publication_material SHELXL-97,(Sheldrick,1997)
_computing_structure_refinement SHELXL-97,(Sheldrick,1997)
_computing_structure_solution SHELXS-97,(Sheldrick,1997)
_diffrn_ambient_temperature 298(2)
_diffrn_detector_area_resol_mean 10.00
_diffrn_measured_fraction_theta_full 0.920
_diffrn_measured_fraction_theta_max 0.920
_diffrn_measurement_device_type 'Rigaku RAXIS RAPID IP'
_diffrn_measurement_method \W
_diffrn_radiation_monochromator graphite
_diffrn_radiation_source 'fine-focus sealed tube'
_diffrn_radiation_type MoK\a
_diffrn_radiation_wavelength 0.71073
_diffrn_reflns_av_R_equivalents 0.1614
_diffrn_reflns_av_sigmaI/netI 0.2513
_diffrn_reflns_limit_h_max 12
_diffrn_reflns_limit_h_min -12
_diffrn_reflns_limit_k_max 13
_diffrn_reflns_limit_k_min -13
_diffrn_reflns_limit_l_max 13
_diffrn_reflns_limit_l_min -13
_diffrn_reflns_number 6104
_diffrn_reflns_theta_full 27.48
_diffrn_reflns_theta_max 27.48
_diffrn_reflns_theta_min 2.72
_diffrn_standards_decay_% 0
_diffrn_standards_interval_count 0
_diffrn_standards_interval_time 0
_diffrn_standards_number 0
_exptl_absorpt_coefficient_mu 0.125
_exptl_absorpt_correction_T_max 0.9755
_exptl_absorpt_correction_T_min 0.9636
_exptl_absorpt_correction_type empirical
_exptl_absorpt_process_details
;
HIGASHI, T. (1995). Abscor-Empirical
Absorption Correction based on Fourier
Series Approximation.
Rigaku Corporation,Tokyo,Japan.
;
_exptl_crystal_density_diffrn 1.181
_exptl_crystal_density_method 'not measured'
_exptl_crystal_F_000 376
_exptl_crystal_size_max 0.30
_exptl_crystal_size_mid 0.30
_exptl_crystal_size_min 0.20
_refine_diff_density_max 0.303
_refine_diff_density_min -0.336
_refine_diff_density_rms 0.078
_refine_ls_extinction_coef 0.043(3)
_refine_ls_extinction_expression Fc^*^=kFc[1+0.001xFc^2^\l^3^/sin(2\q)]^-1/4^
_refine_ls_extinction_method SHELXL
_refine_ls_goodness_of_fit_ref 0.996
_refine_ls_hydrogen_treatment none
_refine_ls_matrix_type full
_refine_ls_number_parameters 239
_refine_ls_number_reflns 4195
_refine_ls_number_restraints 0
_refine_ls_restrained_S_all 0.996
_refine_ls_R_factor_all 0.1855
_refine_ls_R_factor_gt 0.0664
_refine_ls_shift/su_max 0.001
_refine_ls_shift/su_mean 0.000
_refine_ls_structure_factor_coef Fsqd
_refine_ls_weighting_details 'calc w=1/[\s^2^(Fo^2^)+(0.0300P)^2^+0.0000P] where P=(Fo^2^+2Fc^2^)/3'
_refine_ls_weighting_scheme calc
_refine_ls_wR_factor_gt 0.1178
_refine_ls_wR_factor_ref 0.1398
_reflns_number_gt 1316
_reflns_number_total 4195
_reflns_threshold_expression >2sigma(I)
_cod_data_source_file c2ob06941e.txt
_cod_data_source_block a
_cod_depositor_comments
;
The following automatic conversions were performed:

'_exptl_absorpt_correction_type' value 'Empirical' changed to
'empirical' according to
/home/saulius/struct/CIF-dictionaries/cif_core.dic dictionary named
'cif_core.dic' version 2.4.1 from 2010-06-29.

Automatic conversion script
Id: cif_fix_values 1715 2011-07-08 13:25:40Z adriana 
;
_cod_original_sg_symbol_H-M P-1
_cod_database_code 7152223

loop_
_symmetry_equiv_pos_as_xyz
'x, y, z'
'-x, -y, -z'

loop_
_atom_site_label
_atom_site_type_symbol
_atom_site_fract_x
_atom_site_fract_y
_atom_site_fract_z
_atom_site_U_iso_or_equiv
_atom_site_adp_type
_atom_site_occupancy
_atom_site_symmetry_multiplicity
_atom_site_calc_flag
_atom_site_refinement_flags
C1 C 0.5881(4) 0.7284(4) 0.6697(4) 0.0710(13) Uani 1 1 d .
H1A H 0.5435 0.6903 0.7494 0.107 Uiso 1 1 calc R
H1B H 0.6658 0.6710 0.6350 0.107 Uiso 1 1 calc R
H1C H 0.5180 0.7386 0.6119 0.107 Uiso 1 1 calc R
C2 C 0.7986(4) 0.8822(4) 0.8099(4) 0.0773(14) Uani 1 1 d .
H2A H 0.8459 0.9656 0.8079 0.116 Uiso 1 1 calc R
H2B H 0.8688 0.8134 0.7857 0.116 Uiso 1 1 calc R
H2C H 0.7511 0.8619 0.8941 0.116 Uiso 1 1 calc R
C3 C 0.7278(3) 0.9766(4) 0.5397(3) 0.0530(11) Uani 1 1 d .
H3A H 0.8184 0.9341 0.5060 0.064 Uiso 1 1 calc R
H3B H 0.6595 0.9646 0.4808 0.064 Uiso 1 1 calc R
C4 C 0.7507(4) 1.1223(4) 0.5476(3) 0.0497(11) Uani 1 1 d .
C5 C 0.8744(4) 1.1827(5) 0.4841(4) 0.0676(13) Uani 1 1 d .
H5 H 0.9453 1.1302 0.4391 0.081 Uiso 1 1 calc R
C6 C 0.8951(5) 1.3177(5) 0.4857(4) 0.0765(14) Uani 1 1 d .
H6 H 0.9792 1.3541 0.4427 0.092 Uiso 1 1 calc R
C7 C 0.7931(4) 1.3984(5) 0.5499(4) 0.0791(15) Uani 1 1 d .
H7 H 0.8058 1.4895 0.5502 0.095 Uiso 1 1 calc R
C8 C 0.6702(4) 1.3404(4) 0.6146(4) 0.0611(12) Uani 1 1 d .
H8 H 0.6013 1.3944 0.6600 0.073 Uiso 1 1 calc R
C9 C 0.6455(4) 1.2058(4) 0.6145(3) 0.0462(10) Uani 1 1 d .
C10 C 0.5172(3) 1.1449(4) 0.6891(3) 0.0426(10) Uani 1 1 d .
C11 C 0.5141(3) 1.0167(4) 0.7399(3) 0.0431(10) Uani 1 1 d .
C12 C 0.3752(4) 1.2067(4) 0.7226(3) 0.0444(10) Uani 1 1 d .
C13 C 0.3096(4) 1.3285(4) 0.6922(4) 0.0643(12) Uani 1 1 d .
H13 H 0.3624 1.3952 0.6452 0.077 Uiso 1 1 calc R
C14 C 0.1640(4) 1.3473(4) 0.7338(4) 0.0761(14) Uani 1 1 d .
H14 H 0.1188 1.4272 0.7131 0.091 Uiso 1 1 calc R
C15 C 0.0830(4) 1.2491(5) 0.8064(4) 0.0774(14) Uani 1 1 d .
H15 H -0.0147 1.2649 0.8327 0.093 Uiso 1 1 calc R
C16 C 0.1463(4) 1.1287(4) 0.8395(4) 0.0616(12) Uani 1 1 d .
H16 H 0.0930 1.0637 0.8886 0.074 Uiso 1 1 calc R
C17 C 0.2927(4) 1.1082(4) 0.7969(3) 0.0478(10) Uani 1 1 d .
C18 C 0.3362(4) 0.8732(4) 0.8759(4) 0.0461(10) Uani 1 1 d .
C19 C 0.4127(4) 0.8201(4) 0.9693(4) 0.0522(11) Uani 1 1 d .
H19 H 0.4887 0.8665 0.9922 0.063 Uiso 1 1 calc R
C20 C 0.3769(4) 0.6985(4) 1.0286(4) 0.0559(11) Uani 1 1 d .
H20 H 0.4274 0.6641 1.0927 0.067 Uiso 1 1 calc R
C21 C 0.2662(4) 0.6278(4) 0.9930(4) 0.0554(11) Uani 1 1 d .
C22 C 0.1886(4) 0.6826(4) 0.9022(4) 0.0702(13) Uani 1 1 d .
H22 H 0.1113 0.6365 0.8814 0.084 Uiso 1 1 calc R
C23 C 0.2215(4) 0.8037(4) 0.8410(4) 0.0661(13) Uani 1 1 d .
H23 H 0.1691 0.8384 0.7783 0.079 Uiso 1 1 calc R
C24 C 0.2293(4) 0.4904(4) 1.0572(4) 0.0858(15) Uani 1 1 d .
H24A H 0.1319 0.4700 1.0482 0.129 Uiso 1 1 calc R
H24B H 0.2392 0.4914 1.1456 0.129 Uiso 1 1 calc R
H24C H 0.2940 0.4242 1.0177 0.129 Uiso 1 1 calc R
N1 N 0.3775(3) 0.9955(3) 0.8079(3) 0.0449(8) Uani 1 1 d .
Si1 Si 0.65972(10) 0.89348(11) 0.69437(11) 0.0504(4) Uani 1 1 d .

loop_
_atom_site_aniso_label
_atom_site_aniso_U_11
_atom_site_aniso_U_22
_atom_site_aniso_U_33
_atom_site_aniso_U_23
_atom_site_aniso_U_13
_atom_site_aniso_U_12
C1 0.079(3) 0.062(3) 0.069(3) -0.005(3) 0.000(2) 0.009(2)
C2 0.050(2) 0.108(4) 0.074(3) -0.002(3) -0.016(2) 0.012(2)
C3 0.0332(19) 0.077(3) 0.048(3) -0.006(2) -0.0051(17) 0.015(2)
C4 0.043(2) 0.066(3) 0.040(3) 0.004(2) -0.0078(18) -0.008(2)
C5 0.054(3) 0.092(4) 0.052(3) 0.010(3) 0.005(2) 0.002(3)
C6 0.062(3) 0.082(4) 0.081(4) 0.018(3) 0.003(3) -0.019(3)
C7 0.076(3) 0.079(4) 0.081(4) 0.010(3) -0.004(3) -0.027(3)
C8 0.064(3) 0.053(3) 0.063(3) 0.010(2) -0.001(2) -0.014(2)
C9 0.047(2) 0.055(3) 0.037(2) 0.001(2) -0.0057(18) -0.001(2)
C10 0.041(2) 0.041(2) 0.045(2) -0.004(2) -0.0040(17) -0.0019(18)
C11 0.0349(19) 0.053(3) 0.042(2) -0.012(2) -0.0011(17) -0.0088(18)
C12 0.054(2) 0.037(2) 0.040(2) 0.001(2) -0.0018(18) 0.003(2)
C13 0.063(3) 0.063(3) 0.064(3) -0.005(3) 0.000(2) 0.008(2)
C14 0.066(3) 0.071(3) 0.084(4) -0.002(3) 0.005(3) 0.028(2)
C15 0.045(3) 0.104(4) 0.076(4) 0.005(3) 0.009(2) 0.020(3)
C16 0.044(2) 0.079(3) 0.058(3) 0.003(2) 0.003(2) 0.012(2)
C17 0.047(2) 0.054(3) 0.041(2) 0.000(2) -0.0019(18) 0.001(2)
C18 0.037(2) 0.052(3) 0.048(3) 0.006(2) -0.0019(18) -0.003(2)
C19 0.047(2) 0.054(3) 0.057(3) 0.000(2) -0.014(2) -0.011(2)
C20 0.069(3) 0.049(3) 0.051(3) 0.003(2) -0.014(2) -0.005(2)
C21 0.056(3) 0.058(3) 0.050(3) 0.020(2) -0.004(2) -0.010(2)
C22 0.053(3) 0.076(3) 0.084(4) 0.010(3) -0.016(2) -0.028(3)
C23 0.046(2) 0.086(3) 0.070(3) 0.010(3) -0.020(2) -0.018(2)
C24 0.080(3) 0.074(3) 0.101(4) 0.021(3) -0.007(3) -0.020(3)
N1 0.0391(18) 0.041(2) 0.053(2) 0.0008(17) -0.0035(15) 0.0015(16)
Si1 0.0419(6) 0.0587(8) 0.0505(7) -0.0015(6) -0.0080(5) 0.0057(5)

loop_
_atom_type_symbol
_atom_type_description
_atom_type_scat_dispersion_real
_atom_type_scat_dispersion_imag
_atom_type_scat_source
C C 0.0033 0.0016 'International Tables Vol C Tables 4.2.6.8 and 6.1.1.4'
H H 0.0000 0.0000 'International Tables Vol C Tables 4.2.6.8 and 6.1.1.4'
N N 0.0061 0.0033 'International Tables Vol C Tables 4.2.6.8 and 6.1.1.4'
Si Si 0.0817 0.0704 'International Tables Vol C Tables 4.2.6.8 and 6.1.1.4'

loop_
_geom_angle_atom_site_label_1
_geom_angle_atom_site_label_2
_geom_angle_atom_site_label_3
_geom_angle
Si1 C1 H1A 109.5
Si1 C1 H1B 109.5
H1A C1 H1B 109.5
Si1 C1 H1C 109.5
H1A C1 H1C 109.5
H1B C1 H1C 109.5
Si1 C2 H2A 109.5
Si1 C2 H2B 109.5
H2A C2 H2B 109.5
Si1 C2 H2C 109.5
H2A C2 H2C 109.5
H2B C2 H2C 109.5
C4 C3 Si1 113.4(3)
C4 C3 H3A 108.9
Si1 C3 H3A 108.9
C4 C3 H3B 108.9
Si1 C3 H3B 108.9
H3A C3 H3B 107.7
C5 C4 C9 117.0(4)
C5 C4 C3 121.3(3)
C9 C4 C3 121.6(3)
C6 C5 C4 122.3(4)
C6 C5 H5 118.9
C4 C5 H5 118.9
C7 C6 C5 120.7(4)
C7 C6 H6 119.7
C5 C6 H6 119.7
C6 C7 C8 118.0(4)
C6 C7 H7 121.0
C8 C7 H7 121.0
C9 C8 C7 122.9(4)
C9 C8 H8 118.5
C7 C8 H8 118.5
C8 C9 C4 119.1(3)
C8 C9 C10 122.1(3)
C4 C9 C10 118.7(3)
C11 C10 C12 108.3(3)
C11 C10 C9 124.3(3)
C12 C10 C9 127.4(3)
C10 C11 N1 108.3(3)
C10 C11 Si1 122.2(3)
N1 C11 Si1 128.5(3)
C13 C12 C17 119.6(3)
C13 C12 C10 135.1(3)
C17 C12 C10 105.2(3)
C14 C13 C12 118.3(4)
C14 C13 H13 120.8
C12 C13 H13 120.8
C13 C14 C15 121.7(4)
C13 C14 H14 119.1
C15 C14 H14 119.1
C16 C15 C14 120.9(4)
C16 C15 H15 119.5
C14 C15 H15 119.5
C15 C16 C17 117.8(4)
C15 C16 H16 121.1
C17 C16 H16 121.1
N1 C17 C16 129.2(4)
N1 C17 C12 109.0(3)
C16 C17 C12 121.6(4)
C19 C18 C23 120.1(4)
C19 C18 N1 121.0(3)
C23 C18 N1 118.8(4)
C20 C19 C18 120.3(3)
C20 C19 H19 119.8
C18 C19 H19 119.8
C19 C20 C21 120.0(4)
C19 C20 H20 120.0
C21 C20 H20 120.0
C22 C21 C20 119.2(4)
C22 C21 C24 120.9(4)
C20 C21 C24 119.8(4)
C21 C22 C23 122.2(3)
C21 C22 H22 118.9
C23 C22 H22 118.9
C22 C23 C18 118.0(4)
C22 C23 H23 121.0
C18 C23 H23 121.0
C21 C24 H24A 109.5
C21 C24 H24B 109.5
H24A C24 H24B 109.5
C21 C24 H24C 109.5
H24A C24 H24C 109.5
H24B C24 H24C 109.5
C17 N1 C11 109.2(3)
C17 N1 C18 127.0(3)
C11 N1 C18 123.8(3)
C11 Si1 C3 96.15(17)
C11 Si1 C1 112.07(16)
C3 Si1 C1 110.07(19)
C11 Si1 C2 112.27(17)
C3 Si1 C2 113.19(16)
C1 Si1 C2 112.1(2)

loop_
_geom_bond_atom_site_label_1
_geom_bond_atom_site_label_2
_geom_bond_distance
C1 Si1 1.858(3)
C1 H1A 0.9600
C1 H1B 0.9600
C1 H1C 0.9600
C2 Si1 1.908(4)
C2 H2A 0.9600
C2 H2B 0.9600
C2 H2C 0.9600
C3 C4 1.500(5)
C3 Si1 1.851(4)
C3 H3A 0.9700
C3 H3B 0.9700
C4 C5 1.398(4)
C4 C9 1.415(5)
C5 C6 1.383(5)
C5 H5 0.9300
C6 C7 1.366(5)
C6 H6 0.9300
C7 C8 1.386(4)
C7 H7 0.9300
C8 C9 1.384(5)
C8 H8 0.9300
C9 C10 1.477(4)
C10 C11 1.376(5)
C10 C12 1.456(5)
C11 N1 1.396(4)
C11 Si1 1.847(4)
C12 C13 1.400(5)
C12 C17 1.417(4)
C13 C14 1.384(5)
C13 H13 0.9300
C14 C15 1.400(5)
C14 H14 0.9300
C15 C16 1.387(6)
C15 H15 0.9300
C16 C17 1.395(4)
C16 H16 0.9300
C17 N1 1.376(4)
C18 C19 1.382(5)
C18 C23 1.402(4)
C18 N1 1.435(4)
C19 C20 1.380(5)
C19 H19 0.9300
C20 C21 1.382(4)
C20 H20 0.9300
C21 C22 1.373(6)
C21 C24 1.541(5)
C22 C23 1.378(6)
C22 H22 0.9300
C23 H23 0.9300
C24 H24A 0.9600
C24 H24B 0.9600
C24 H24C 0.9600
